data_2102477
loop_
_publ_author_name
'Kubicki, Maciej'

_publ_section_title
;
 Two tautomers in one crystal: 4(5)-nitro-5(4)-methoxyimidazole
;
_journal_issue 2
_journal_name_full 'Acta Crystallographica Section B'
_journal_page_first 191
_journal_page_last 196
_journal_paper_doi 10.1107/S0108768104003179
_journal_volume 60
_journal_year 2004
_chemical_formula_moiety 'C4 H5 N3 O3'
_chemical_formula_sum 'C4 H5 N3 O3'
_chemical_formula_weight 143.11
_chemical_name_systematic
;
4(5)-nitro-5(4)-methoxy-1H-imidazole
;
_space_group_IT_number 15
_symmetry_cell_setting monoclinic
_symmetry_space_group_name_Hall '-C 2yc'
_symmetry_space_group_name_H-M 'C 1 2/c 1'
_atom_sites_solution_hydrogens difmap
_atom_sites_solution_primary direct
_atom_sites_solution_secondary difmap
_audit_creation_method SHELXL-97
_cell_angle_alpha 90.00
_cell_angle_beta 95.920(6)
_cell_angle_gamma 90.00
_cell_formula_units_Z 8
_cell_length_a 7.5542(6)
_cell_length_b 11.3112(9)
_cell_length_c 13.4773(10)
_cell_measurement_reflns_used 4048
_cell_measurement_temperature 90.0(10)
_cell_measurement_theta_max 22
_cell_measurement_theta_min 4
_cell_volume 1145.45(15)
_computing_cell_refinement 'CrysAlisCCD v.169'
_computing_data_collection 'CrysAlisCCD v.169'
_computing_data_reduction 'CrysAlisRed v.169'
_computing_structure_refinement 'SHELXL-97 (Sheldrick, 1997)'
_computing_structure_solution 'SHELXS-97 (Sheldrick, 1990)'
_diffrn_ambient_temperature 90.0(10)
_diffrn_measured_fraction_theta_full 1.000
_diffrn_measured_fraction_theta_max 0.942
_diffrn_measurement_device_type 'KUMA KM4CCD four-circle diffractometer'
_diffrn_measurement_method '/w scan'
_diffrn_radiation_monochromator graphite
_diffrn_radiation_source 'fine-focus sealed tube'
_diffrn_radiation_type MoK\a
_diffrn_radiation_wavelength 0.71073
_diffrn_reflns_av_R_equivalents 0.0303
_diffrn_reflns_av_sigmaI/netI 0.0215
_diffrn_reflns_limit_h_max 7
_diffrn_reflns_limit_h_min -10
_diffrn_reflns_limit_k_max 15
_diffrn_reflns_limit_k_min -15
_diffrn_reflns_limit_l_max 18
_diffrn_reflns_limit_l_min -17
_diffrn_reflns_number 7556
_diffrn_reflns_theta_full 25.00
_diffrn_reflns_theta_max 28.99
_diffrn_reflns_theta_min 3.25
_exptl_absorpt_coefficient_mu 0.143
_exptl_absorpt_correction_T_max 0.984
_exptl_absorpt_correction_T_min 0.983
_exptl_absorpt_correction_type multi-scan
_exptl_absorpt_process_details 'SORTAV (Blessing, 1989)'
_exptl_crystal_colour colourless
_exptl_crystal_density_diffrn 1.660
_exptl_crystal_density_method 'not measured'
_exptl_crystal_description prism
_exptl_crystal_F_000 592
_exptl_crystal_size_max 0.2
_exptl_crystal_size_mid 0.2
_exptl_crystal_size_min 0.1
_refine_diff_density_max 0.258
_refine_diff_density_min -0.259
_refine_ls_extinction_method none
_refine_ls_goodness_of_fit_ref 1.103
_refine_ls_hydrogen_treatment refall
_refine_ls_matrix_type full
_refine_ls_number_parameters 115
_refine_ls_number_reflns 1567
_refine_ls_number_restraints 0
_refine_ls_restrained_S_all 1.103
_refine_ls_R_factor_all 0.0404
_refine_ls_R_factor_gt 0.0311
_refine_ls_shift/su_max 0.000
_refine_ls_shift/su_mean 0.000
_refine_ls_structure_factor_coef Fsqd
_refine_ls_weighting_details 'calc w=1/[\s^2^(Fo^2^)+(0.0464P)^2^+0.0996P] where P=(Fo^2^+2Fc^2^)/3'
_refine_ls_weighting_scheme calc
_refine_ls_wR_factor_gt 0.0760
_refine_ls_wR_factor_ref 0.0795
_reflns_number_gt 1266
_reflns_number_total 1513
_reflns_threshold_expression >2sigma(I)
_cod_data_source_file bk5004.cif
_cod_original_sg_symbol_H-M C2/c
_cod_database_code 2102477

loop_
_symmetry_equiv_pos_as_xyz
'x, y, z'
'-x, y, -z+1/2'
'x+1/2, y+1/2, z'
'-x+1/2, y+1/2, -z+1/2'
'-x, -y, -z'
'x, -y, z-1/2'
'-x+1/2, -y+1/2, -z'
'x+1/2, -y+1/2, z-1/2'

loop_
_atom_site_label
_atom_site_fract_x
_atom_site_fract_y
_atom_site_fract_z
_atom_site_U_iso_or_equiv
_atom_site_adp_type
_atom_site_calc_flag
_atom_site_refinement_flags
_atom_site_occupancy
_atom_site_type_symbol
N1 0.59381(11) 0.92865(7) 0.34804(6) 0.01395(19) Uani d . 1 N
H1 0.533(3) 0.927(2) 0.2932(18) 0.017(6) Uiso d P 0.50 H
C2 0.75692(13) 0.98053(9) 0.36613(7) 0.0155(2) Uani d . 1 C
H2 0.8117(15) 1.0230(11) 0.3179(9) 0.018(3) Uiso d . 1 H
N3 0.82832(11) 0.96510(7) 0.45830(6) 0.01428(19) Uani d . 1 N
H3 0.936(3) 0.988(2) 0.4810(19) 0.017(6) Uiso d P 0.50 H
C4 0.70651(12) 0.89944(8) 0.50417(7) 0.0134(2) Uani d . 1 C
N4 0.73546(11) 0.86677(7) 0.60484(6) 0.01406(18) Uani d . 1 N
O41 0.62036(10) 0.80732(7) 0.64056(5) 0.02048(19) Uani d . 1 O
O42 0.87603(9) 0.89940(7) 0.65360(5) 0.01926(18) Uani d . 1 O
C5 0.56102(12) 0.87666(8) 0.43511(7) 0.0129(2) Uani d . 1 C
O5 0.41617(9) 0.81572(6) 0.45016(5) 0.01594(17) Uani d . 1 O
C51 0.28526(14) 0.80036(10) 0.36430(7) 0.0184(2) Uani d . 1 C
H51A 0.1936(17) 0.7555(11) 0.3893(10) 0.020(3) Uiso d . 1 H
H51B 0.3403(18) 0.7604(11) 0.3098(10) 0.024(3) Uiso d . 1 H
H51C 0.2343(18) 0.8776(11) 0.3405(11) 0.026(3) Uiso d . 1 H

loop_
_atom_site_aniso_label
_atom_site_aniso_U_11
_atom_site_aniso_U_22
_atom_site_aniso_U_33
_atom_site_aniso_U_12
_atom_site_aniso_U_13
_atom_site_aniso_U_23
N1 0.0140(4) 0.0166(4) 0.0109(4) -0.0006(3) -0.0006(3) 0.0007(3)
C2 0.0164(5) 0.0173(5) 0.0125(5) -0.0017(4) 0.0004(3) 0.0007(3)
N3 0.0134(4) 0.0174(4) 0.0118(4) -0.0013(3) 0.0002(3) -0.0003(3)
C4 0.0131(4) 0.0157(4) 0.0111(4) 0.0001(3) 0.0005(3) 0.0000(3)
N4 0.0126(4) 0.0167(4) 0.0126(4) 0.0007(3) 0.0000(3) -0.0009(3)
O41 0.0166(4) 0.0290(4) 0.0160(4) -0.0047(3) 0.0020(3) 0.0043(3)
O42 0.0153(4) 0.0277(4) 0.0137(4) -0.0030(3) -0.0038(3) -0.0007(3)
C5 0.0134(4) 0.0135(4) 0.0118(4) 0.0014(3) 0.0015(3) -0.0009(3)
O5 0.0128(3) 0.0222(4) 0.0124(3) -0.0049(3) -0.0009(2) 0.0010(3)
C51 0.0149(5) 0.0246(5) 0.0147(5) -0.0056(4) -0.0034(4) 0.0017(4)

loop_
_atom_type_symbol
_atom_type_description
_atom_type_scat_dispersion_real
_atom_type_scat_dispersion_imag
_atom_type_scat_source
C C 0.0033 0.0016 'International Tables Vol C Tables 4.2.6.8 and 6.1.1.4'
H H 0.0000 0.0000 'International Tables Vol C Tables 4.2.6.8 and 6.1.1.4'
N N 0.0061 0.0033 'International Tables Vol C Tables 4.2.6.8 and 6.1.1.4'
O O 0.0106 0.0060 'International Tables Vol C Tables 4.2.6.8 and 6.1.1.4'

loop_
_geom_angle_atom_site_label_1
_geom_angle_atom_site_label_2
_geom_angle_atom_site_label_3
_geom_angle
_geom_angle_publ_flag
C5 N1 C2 105.89(8) y
C5 N1 H1 128.6(17) ?
C2 N1 H1 125.4(17) ?
N3 C2 N1 112.77(9) ?
N3 C2 H2 123.7(8) ?
N1 C2 H2 123.5(7) ?
C2 N3 C4 105.53(8) y
C2 N3 H3 124.5(17) ?
C4 N3 H3 129.7(17) ?
N3 C4 C5 108.56(8) ?
N3 C4 N4 122.13(8) ?
C5 C4 N4 129.31(9) ?
O41 N4 O42 123.47(8) ?
O41 N4 C4 118.36(8) ?
O42 N4 C4 118.17(8) ?
O5 C5 N1 125.74(8) ?
O5 C5 C4 127.02(8) ?
N1 C5 C4 107.25(8) ?
C5 O5 C51 116.40(7) ?
O5 C51 H51A 104.1(8) ?
O5 C51 H51B 110.0(8) ?
H51A C51 H51B 113.4(11) ?
O5 C51 H51C 111.2(8) ?
H51A C51 H51C 108.2(10) ?
H51B C51 H51C 109.9(11) ?

loop_
_geom_bond_atom_site_label_1
_geom_bond_atom_site_label_2
_geom_bond_distance
_geom_bond_publ_flag
N1 C5 1.3580(12) y
N1 C2 1.3638(13) y
N1 H1 0.83(2) ?
C2 N3 1.3139(12) y
C2 H2 0.938(12) ?
N3 C4 1.3776(12) y
N3 H3 0.87(2) ?
C4 C5 1.3891(13) ?
C4 N4 1.4014(12) ?
N4 O41 1.2354(10) y
N4 O42 1.2457(11) y
C5 O5 1.3265(12) ?
O5 C51 1.4530(11) ?
C51 H51A 0.948(13) ?
C51 H51B 0.991(13) ?
C51 H51C 0.995(13) ?

loop_
_geom_hbond_atom_site_label_D
_geom_hbond_atom_site_label_H
_geom_hbond_atom_site_label_A
_geom_hbond_site_symmetry_A
_geom_hbond_distance_DH
_geom_hbond_distance_HA
_geom_hbond_distance_DA
_geom_hbond_angle_DHA
N1 H1 N1 2_655 0.83(2) 2.04(3) 2.8670(16) 174(2)
C2 H2 O42 6_575 0.938(12) 2.477(12) 3.3749(12) 160.4(10)
C2 H2 O42 5_776 0.938(12) 2.509(12) 3.1235(13) 123.3(9)
N3 H3 N3 5_776 0.87(2) 1.96(2) 2.8307(17) 176(2)
C51 H51A O41 7_566 0.948(13) 2.469(13) 3.2918(13) 145.2(11)
C51 H51A O5 7_566 0.948(13) 2.528(13) 3.3283(13) 142.3(11)
C51 H51C O42 5_676 0.995(13) 2.660(13) 3.6077(14) 159.3(11)

loop_
_geom_torsion_atom_site_label_1
_geom_torsion_atom_site_label_2
_geom_torsion_atom_site_label_3
_geom_torsion_atom_site_label_4
_geom_torsion
C5 N1 C2 N3 -0.20(11)
N1 C2 N3 C4 0.01(11)
C2 N3 C4 C5 0.19(11)
C2 N3 C4 N4 -178.97(9)
N3 C4 N4 O41 -179.65(8)
C5 C4 N4 O41 1.39(15)
N3 C4 N4 O42 0.44(13)
C5 C4 N4 O42 -178.53(9)
C2 N1 C5 O5 -179.69(9)
C2 N1 C5 C4 0.31(10)
N3 C4 C5 O5 179.68(9)
N4 C4 C5 O5 -1.24(17)
N3 C4 C5 N1 -0.31(11)
N4 C4 C5 N1 178.76(9)
N1 C5 O5 C51 2.38(14)
C4 C5 O5 C51 -177.62(9)
